data_4308416
loop_
_publ_author_name
'Beloso, Inmaculada'
'Castro, Jes\'us'
'Garc\'ia-V\'azquez, Jos\'e A.'
'P\'erez-Lourido, Paulo'
'Romero, Jaime'
'Sousa, Antonio'

_publ_section_title
;
 Electrochemical Synthesis and Structural Characterization of Silver(I)
 Complexes ofN-2-Pyridyl Sulfonamide Ligands with Different Nuclearity:
 Influence of the Steric Hindrance at the Pyridine Ring and the Sulfonamide
 Group on the Structure of the Complexes
;
_journal_coden_ASTM INOCAJ
_journal_issue 2
_journal_name_full 'Inorganic Chemistry'
_journal_page_first 336
_journal_page_last 351
_journal_paper_doi 10.1021/ic0490268
_journal_volume 44
_journal_year 2005
_chemical_formula_sum 'C15 H17 Ag N2 O2 S'
_chemical_formula_weight 397.24
_chemical_name_common
;
Bis((N-(6-methyl-2-pyridyl-kappaN)-(2,4,6-
trimethylphenyl)sulfonamido-kappaN)silver(i))
;
_chemical_name_systematic
;
Bis[[N-(6-methyl-2-pyridyl-\kN)-
(2,4,6-trimethylphenyl)sulfonamido-\kN]silver(I)]
;
_space_group_IT_number 15
_symmetry_cell_setting monoclinic
_symmetry_space_group_name_Hall '-C 2yc'
_symmetry_space_group_name_H-M 'C 1 2/c 1'
_atom_sites_solution_hydrogens geom
_atom_sites_solution_primary direct
_atom_sites_solution_secondary difmap
_audit_creation_method SHELXL-97
_cell_angle_alpha 90.00
_cell_angle_beta 115.226(4)
_cell_angle_gamma 90.00
_cell_formula_units_Z 8
_cell_length_a 24.007(4)
_cell_length_b 6.9006(12)
_cell_length_c 21.052(4)
_cell_measurement_temperature 293(2)
_cell_volume 3154.9(10)
_computing_cell_refinement 'Bruker SMART'
_computing_data_collection 'Bruker SMART'
_computing_data_reduction 'Bruker SHELXTL'
_computing_structure_refinement 'SHELXL-97 (Sheldrick, 1997)'
_computing_structure_solution 'SHELXS-97 (Sheldrick, 1997)'
_diffrn_ambient_temperature 293(2)
_diffrn_measured_fraction_theta_full 0.949
_diffrn_measured_fraction_theta_max 0.914
_diffrn_measurement_device_type 'CCD area detector'
_diffrn_measurement_method 'phi and omega scans'
_diffrn_radiation_monochromator graphite
_diffrn_radiation_source 'sealed tube'
_diffrn_radiation_type MoK\a
_diffrn_radiation_wavelength 0.71073
_diffrn_reflns_av_R_equivalents 0.0622
_diffrn_reflns_av_sigmaI/netI 0.1583
_diffrn_reflns_limit_h_max 31
_diffrn_reflns_limit_h_min -25
_diffrn_reflns_limit_k_max 9
_diffrn_reflns_limit_k_min -8
_diffrn_reflns_limit_l_max 15
_diffrn_reflns_limit_l_min -27
_diffrn_reflns_number 8432
_diffrn_reflns_theta_full 26.00
_diffrn_reflns_theta_max 28.06
_diffrn_reflns_theta_min 1.88
_exptl_absorpt_coefficient_mu 1.415
_exptl_absorpt_correction_T_max 0.919
_exptl_absorpt_correction_T_min 0.873
_exptl_absorpt_correction_type multi-scan
_exptl_crystal_colour colourless
_exptl_crystal_density_diffrn 1.673
_exptl_crystal_density_method 'not measured'
_exptl_crystal_description prism
_exptl_crystal_F_000 1600
_exptl_crystal_size_max 0.23
_exptl_crystal_size_mid 0.08
_exptl_crystal_size_min 0.06
_refine_diff_density_max 0.498
_refine_diff_density_min -0.476
_refine_diff_density_rms 0.073
_refine_ls_extinction_method none
_refine_ls_goodness_of_fit_ref 0.800
_refine_ls_hydrogen_treatment mixed
_refine_ls_matrix_type full
_refine_ls_number_parameters 194
_refine_ls_number_reflns 3496
_refine_ls_number_restraints 0
_refine_ls_restrained_S_all 0.800
_refine_ls_R_factor_all 0.1551
_refine_ls_R_factor_gt 0.0422
_refine_ls_shift/su_max 0.002
_refine_ls_shift/su_mean 0.000
_refine_ls_structure_factor_coef Fsqd
_refine_ls_weighting_details 'calc w==1/[\s^2^(Fo^2^)+(0.0051P)^2^+0.0000P] where P==(Fo^2^+2Fc^2^)/3'
_refine_ls_weighting_scheme calc
_refine_ls_wR_factor_gt 0.0481
_refine_ls_wR_factor_ref 0.0590
_reflns_number_gt 1463
_reflns_number_total 3496
_reflns_threshold_expression >2sigma(I)
_cod_data_source_file ic0490268si20041020_121403_7.cif
_cod_data_source_block (3b)
_cod_depositor_comments
;
The following automatic conversions were performed:
'_symmetry_cell_setting' value 'Monoclinic' changed to 'monoclinic'
according to '/home/saulius/struct/CIF-dictionaries/cif_core.dic'
dictionary named 'cif_core.dic' version 2.4.1 from 2010-06-29.

Automatic conversion script
Id: cif_fix_enum 1527 2010-12-29 10:47:43Z saulius 
;
_cod_original_cell_volume 3155.0(10)
_cod_original_sg_symbol_Hall '-C 2yc   '
_cod_original_sg_symbol_H-M 'C 1 2/c 1 '
_cod_database_code 4308416

loop_
_symmetry_equiv_pos_as_xyz
'x, y, z'
'-x, y, -z+1/2'
'x+1/2, y+1/2, z'
'-x+1/2, y+1/2, -z+1/2'
'-x, -y, -z'
'x, -y, z-1/2'
'-x+1/2, -y+1/2, -z'
'x+1/2, -y+1/2, z-1/2'

loop_
_atom_site_label
_atom_site_type_symbol
_atom_site_fract_x
_atom_site_fract_y
_atom_site_fract_z
_atom_site_U_iso_or_equiv
_atom_site_adp_type
_atom_site_occupancy
_atom_site_symmetry_multiplicity
_atom_site_calc_flag
_atom_site_refinement_flags
_atom_site_disorder_assembly
_atom_site_disorder_group
Ag Ag 0.217517(17) 0.58320(5) 0.49492(2) 0.05908(15) Uani 1 1 d . . .
S S 0.20238(6) 1.1763(2) 0.38152(8) 0.0561(4) Uani 1 1 d . . .
O1 O 0.26779(14) 1.1928(4) 0.40631(18) 0.0667(11) Uani 1 1 d . . .
O2 O 0.17125(15) 1.3454(4) 0.39187(19) 0.0775(12) Uani 1 1 d . . .
N1 N 0.13334(16) 0.7507(6) 0.4382(2) 0.0442(11) Uani 1 1 d . . .
N2 N 0.19273(17) 0.9883(5) 0.4206(2) 0.0458(11) Uani 1 1 d . . .
C1 C 0.0796(2) 0.6698(8) 0.4288(3) 0.0544(16) Uani 1 1 d . . .
C2 C 0.0243(2) 0.7523(9) 0.3846(3) 0.0723(19) Uani 1 1 d . . .
H2 H -0.0127 0.6948 0.3783 0.087 Uiso 1 1 calc R . .
C3 C 0.0247(2) 0.9206(9) 0.3498(3) 0.0769(18) Uani 1 1 d . . .
H3 H -0.0123 0.9760 0.3189 0.092 Uiso 1 1 calc R . .
C4 C 0.0790(2) 1.0061(7) 0.3606(3) 0.0603(17) Uani 1 1 d . . .
H4 H 0.0792 1.1216 0.3379 0.072 Uiso 1 1 calc R . .
C5 C 0.1348(2) 0.9198(8) 0.4060(3) 0.0453(13) Uani 1 1 d . . .
C6 C 0.0818(2) 0.4891(7) 0.4690(3) 0.0769(19) Uani 1 1 d . . .
H6A H 0.1117 0.4017 0.4661 0.115 Uiso 1 1 calc R . .
H6B H 0.0420 0.4283 0.4494 0.115 Uiso 1 1 calc R . .
H6C H 0.0929 0.5212 0.5173 0.115 Uiso 1 1 calc R . .
C7 C 0.1702(2) 1.1273(7) 0.2898(3) 0.0459(14) Uani 1 1 d . . .
C8 C 0.1903(2) 0.9602(8) 0.2681(3) 0.0539(15) Uani 1 1 d . . .
C9 C 0.1667(2) 0.9188(8) 0.1974(3) 0.0630(15) Uani 1 1 d . . .
H9 H 0.1796 0.8067 0.1831 0.076 Uiso 1 1 calc R . .
C10 C 0.1244(3) 1.0379(9) 0.1468(3) 0.0639(17) Uani 1 1 d . . .
C11 C 0.1065(2) 1.2017(8) 0.1692(3) 0.0708(19) Uani 1 1 d . . .
H11 H 0.0786 1.2844 0.1359 0.085 Uiso 1 1 calc R . .
C12 C 0.1281(2) 1.2502(8) 0.2395(3) 0.0596(17) Uani 1 1 d . . .
C13 C 0.2384(2) 0.8181(6) 0.3181(3) 0.082(2) Uani 1 1 d . . .
H13A H 0.2245 0.7696 0.3517 0.123 Uiso 1 1 calc R . .
H13B H 0.2769 0.8840 0.3424 0.123 Uiso 1 1 calc R . .
H13C H 0.2436 0.7121 0.2917 0.123 Uiso 1 1 calc R . .
C14 C 0.1027(2) 1.4370(7) 0.2547(3) 0.104(2) Uani 1 1 d . . .
H14A H 0.0922 1.4174 0.2934 0.156 Uiso 1 1 calc R . .
H14B H 0.0665 1.4745 0.2139 0.156 Uiso 1 1 calc R . .
H14C H 0.1332 1.5372 0.2662 0.156 Uiso 1 1 calc R . .
C15 C 0.1007(2) 0.9888(7) 0.0699(3) 0.095(2) Uani 1 1 d . . .
H15A H 0.1313 1.0222 0.0537 0.143 Uiso 1 1 calc R . .
H15B H 0.0637 1.0605 0.0438 0.143 Uiso 1 1 calc R . .
H15C H 0.0922 0.8525 0.0634 0.143 Uiso 1 1 calc R . .

loop_
_atom_site_aniso_label
_atom_site_aniso_U_11
_atom_site_aniso_U_22
_atom_site_aniso_U_33
_atom_site_aniso_U_23
_atom_site_aniso_U_13
_atom_site_aniso_U_12
Ag 0.0477(2) 0.0556(2) 0.0608(3) 0.0077(3) 0.01056(19) 0.0021(2)
S 0.0577(10) 0.0493(9) 0.0489(11) -0.0004(8) 0.0109(8) 0.0018(7)
O1 0.056(2) 0.072(2) 0.056(3) 0.011(2) 0.008(2) -0.0127(18)
O2 0.097(3) 0.051(2) 0.067(3) -0.015(2) 0.018(2) 0.015(2)
N1 0.037(3) 0.047(3) 0.047(3) -0.011(2) 0.016(2) -0.003(2)
N2 0.048(3) 0.043(3) 0.043(3) 0.005(2) 0.016(2) -0.0002(19)
C1 0.039(3) 0.056(4) 0.071(5) -0.012(3) 0.027(3) -0.004(3)
C2 0.039(4) 0.090(5) 0.082(6) -0.014(4) 0.021(4) -0.008(3)
C3 0.049(4) 0.101(5) 0.063(5) 0.002(4) 0.006(3) 0.019(4)
C4 0.047(3) 0.066(4) 0.061(4) 0.007(3) 0.017(3) 0.013(3)
C5 0.042(3) 0.048(3) 0.045(4) -0.005(3) 0.018(3) 0.006(3)
C6 0.067(4) 0.073(4) 0.093(5) -0.002(4) 0.037(4) -0.022(3)
C7 0.049(3) 0.044(4) 0.040(4) 0.002(3) 0.015(3) 0.003(3)
C8 0.048(3) 0.063(4) 0.053(4) 0.005(3) 0.024(3) 0.001(3)
C9 0.073(4) 0.062(4) 0.064(5) -0.007(4) 0.040(4) -0.011(4)
C10 0.068(4) 0.085(5) 0.038(4) -0.001(4) 0.021(3) -0.028(4)
C11 0.069(4) 0.065(5) 0.061(5) 0.013(4) 0.011(4) -0.009(4)
C12 0.061(4) 0.046(4) 0.061(5) 0.002(3) 0.016(4) 0.001(3)
C13 0.088(4) 0.073(4) 0.085(6) -0.002(4) 0.037(4) 0.036(3)
C14 0.127(5) 0.075(4) 0.078(5) 0.027(4) 0.014(4) 0.035(4)
C15 0.104(5) 0.114(6) 0.066(5) -0.002(4) 0.035(4) -0.020(4)

loop_
_atom_type_symbol
_atom_type_description
_atom_type_scat_dispersion_real
_atom_type_scat_dispersion_imag
_atom_type_scat_source
C C 0.0033 0.0016 'International Tables Vol C Tables 4.2.6.8 and 6.1.1.4'
H H 0.0000 0.0000 'International Tables Vol C Tables 4.2.6.8 and 6.1.1.4'
N N 0.0061 0.0033 'International Tables Vol C Tables 4.2.6.8 and 6.1.1.4'
O O 0.0106 0.0060 'International Tables Vol C Tables 4.2.6.8 and 6.1.1.4'
S S 0.1246 0.1234 'International Tables Vol C Tables 4.2.6.8 and 6.1.1.4'
Ag Ag -0.8971 1.1015 'International Tables Vol C Tables 4.2.6.8 and 6.1.1.4'

loop_
_geom_angle_atom_site_label_1
_geom_angle_atom_site_label_2
_geom_angle_atom_site_label_3
_geom_angle
_geom_angle_site_symmetry_1
_geom_angle_site_symmetry_3
_geom_angle_publ_flag
N2 Ag N1 157.46(13) 7_566 . ?
N2 Ag O2 117.70(11) 7_566 1_545 ?
N1 Ag O2 84.83(12) . 1_545 ?
N2 Ag O1 57.33(12) 7_566 7_566 ?
N1 Ag O1 125.03(14) . 7_566 ?
O2 Ag O1 93.82(10) 1_545 7_566 ?
N2 Ag Ag 78.19(9) 7_566 7_566 ?
N1 Ag Ag 87.78(11) . 7_566 ?
O2 Ag Ag 129.13(9) 1_545 7_566 ?
O1 Ag Ag 130.01(7) 7_566 7_566 ?
O1 S O2 115.8(2) . . ?
O1 S N2 104.7(2) . . ?
O2 S N2 112.1(2) . . ?
O1 S C7 108.2(2) . . ?
O2 S C7 107.6(2) . . ?
N2 S C7 108.2(2) . . ?
S O2 Ag 125.19(19) . 1_565 ?
C1 N1 C5 120.8(4) . . ?
C1 N1 Ag 117.8(4) . . ?
C5 N1 Ag 120.8(3) . . ?
C5 N2 S 121.1(3) . . ?
C5 N2 Ag 131.0(3) . 7_566 ?
S N2 Ag 106.97(19) . 7_566 ?
N1 C1 C2 121.1(5) . . ?
N1 C1 C6 117.7(5) . . ?
C2 C1 C6 121.1(5) . . ?
C3 C2 C1 119.1(5) . . ?
C4 C3 C2 120.1(5) . . ?
C3 C4 C5 119.9(5) . . ?
N1 C5 N2 115.0(4) . . ?
N1 C5 C4 118.9(4) . . ?
N2 C5 C4 126.0(5) . . ?
C12 C7 C8 119.5(5) . . ?
C12 C7 S 123.1(4) . . ?
C8 C7 S 117.4(4) . . ?
C9 C8 C7 118.8(5) . . ?
C9 C8 C13 116.9(5) . . ?
C7 C8 C13 124.3(5) . . ?
C8 C9 C10 122.5(6) . . ?
C11 C10 C9 117.5(6) . . ?
C11 C10 C15 121.9(6) . . ?
C9 C10 C15 120.6(6) . . ?
C10 C11 C12 122.8(6) . . ?
C11 C12 C7 118.9(5) . . ?
C11 C12 C14 115.4(5) . . ?
C7 C12 C14 125.7(6) . . ?

loop_
_geom_bond_atom_site_label_1
_geom_bond_atom_site_label_2
_geom_bond_distance
_geom_bond_site_symmetry_2
_geom_bond_publ_flag
Ag N2 2.187(4) 7_566 ?
Ag N1 2.188(4) . ?
Ag O2 2.565(3) 1_545 ?
Ag O1 2.730(3) 7_566 ?
Ag Ag 2.7374(8) 7_566 ?
S O1 1.433(3) . ?
S O2 1.451(3) . ?
S N2 1.604(4) . ?
S C7 1.780(5) . ?
O2 Ag 2.565(3) 1_565 ?
N1 C1 1.340(5) . ?
N1 C5 1.358(5) . ?
N2 C5 1.374(5) . ?
N2 Ag 2.187(4) 7_566 ?
C1 C2 1.379(6) . ?
C1 C6 1.496(6) . ?
C2 C3 1.374(7) . ?
C3 C4 1.360(6) . ?
C4 C5 1.403(6) . ?
C7 C12 1.395(6) . ?
C7 C8 1.401(6) . ?
C8 C9 1.378(6) . ?
C8 C13 1.538(6) . ?
C9 C10 1.385(6) . ?
C10 C11 1.363(7) . ?
C10 C15 1.507(7) . ?
C11 C12 1.385(7) . ?
C12 C14 1.517(6) . ?
